data_4069569
loop_
_publ_author_name
'Tsurusaki, Akihiro'
'Sasamori, Takahiro'
'Tokitoh, Norihiro'

_publ_section_title
;
 [4+2] Cycloaddition of 9-Anthryldiphosphene with Electron-Deficient
 Olefins: Transformation of a Diaryldiphosphene to Alkylaryldiphosphenes
;
_journal_issue 13
_journal_name_full Organometallics
_journal_page_first 3604
_journal_paper_doi 10.1021/om900284p
_journal_volume 28
_journal_year 2009
_chemical_formula_moiety 'C48 H78 N2 P2 Si7, 1.5(C6 H6)'
_chemical_formula_sum 'C57 H87 N2 P2 Si7'
_chemical_formula_weight 1058.86
_chemical_name_common compound4d
_chemical_name_systematic
; 
 ? 
;
_space_group_IT_number 2
_symmetry_cell_setting triclinic
_symmetry_Int_Tables_number 2
_symmetry_space_group_name_Hall '-P 1'
_symmetry_space_group_name_H-M 'P -1'
_atom_sites_solution_hydrogens geom
_atom_sites_solution_primary direct
_atom_sites_solution_secondary difmap
_audit_creation_method SHELXL-97
_cell_angle_alpha 74.025(11)
_cell_angle_beta 79.207(11)
_cell_angle_gamma 88.701(11)
_cell_formula_units_Z 2
_cell_length_a 11.804(5)
_cell_length_b 12.676(6)
_cell_length_c 22.115(9)
_cell_measurement_temperature 103(2)
_cell_measurement_theta_max 25.5
_cell_measurement_theta_min 3.00
_cell_volume 3123(2)
_computing_cell_refinement CrystalClear
_computing_data_collection CrystalClear
_computing_data_reduction CrystalClear
_computing_structure_refinement 'SHELXL-97 (Sheldrick, 1997)'
_computing_structure_solution 'SHELXS-97 (Sheldrick, 1990)'
_diffrn_ambient_temperature 103(2)
_diffrn_detector_area_resol_mean 7.31
_diffrn_measured_fraction_theta_full 0.989
_diffrn_measured_fraction_theta_max 0.989
_diffrn_measurement_device_type Rigaku_Mercury_CCD
_diffrn_measurement_method 'Omega scans'
_diffrn_radiation_monochromator graphite
_diffrn_radiation_source 'fine-focus sealed tube'
_diffrn_radiation_type MoK\a
_diffrn_radiation_wavelength 0.71070
_diffrn_reflns_av_R_equivalents 0.0858
_diffrn_reflns_av_sigmaI/netI 0.1355
_diffrn_reflns_limit_h_max 13
_diffrn_reflns_limit_h_min -14
_diffrn_reflns_limit_k_max 15
_diffrn_reflns_limit_k_min -15
_diffrn_reflns_limit_l_max 26
_diffrn_reflns_limit_l_min -25
_diffrn_reflns_number 27384
_diffrn_reflns_theta_full 25.50
_diffrn_reflns_theta_max 25.50
_diffrn_reflns_theta_min 3.00
_exptl_absorpt_coefficient_mu 0.239
_exptl_absorpt_correction_T_max 0.9765
_exptl_absorpt_correction_T_min 0.9537
_exptl_absorpt_correction_type multi-scan
_exptl_absorpt_process_details 'Jacobson, R. (1998) Private communication'
_exptl_crystal_colour orange
_exptl_crystal_density_diffrn 1.126
_exptl_crystal_density_method 'not measured'
_exptl_crystal_description prism
_exptl_crystal_F_000 1142
_exptl_crystal_size_max 0.20
_exptl_crystal_size_mid 0.20
_exptl_crystal_size_min 0.10
_refine_diff_density_max 0.660
_refine_diff_density_min -0.502
_refine_diff_density_rms 0.075
_refine_ls_extinction_method none
_refine_ls_goodness_of_fit_ref 1.113
_refine_ls_hydrogen_treatment constr
_refine_ls_matrix_type full
_refine_ls_number_parameters 634
_refine_ls_number_reflns 11509
_refine_ls_number_restraints 0
_refine_ls_restrained_S_all 1.113
_refine_ls_R_factor_all 0.1348
_refine_ls_R_factor_gt 0.0747
_refine_ls_shift/su_max 0.003
_refine_ls_shift/su_mean 0.000
_refine_ls_structure_factor_coef Fsqd
_refine_ls_weighting_details 'calc w=1/[\s^2^(Fo^2^)+(0.0329P)^2^+1.8181P] where P=(Fo^2^+2Fc^2^)/3'
_refine_ls_weighting_scheme calc
_refine_ls_wR_factor_gt 0.1225
_refine_ls_wR_factor_ref 0.1504
_reflns_number_gt 6996
_reflns_number_total 11509
_reflns_threshold_expression >2sigma(I)
_cod_data_source_file om900284p_si_002.cif
_cod_data_source_block compound4d
_cod_database_code 4069569

loop_
_symmetry_equiv_pos_as_xyz
'x, y, z'
'-x, -y, -z'

loop_
_atom_site_label
_atom_site_type_symbol
_atom_site_fract_x
_atom_site_fract_y
_atom_site_fract_z
_atom_site_U_iso_or_equiv
_atom_site_adp_type
_atom_site_occupancy
_atom_site_symmetry_multiplicity
_atom_site_calc_flag
_atom_site_refinement_flags
P1 P 0.25077(11) 0.59319(10) 0.25288(6) 0.0290(3) Uani 1 1 d .
P2 P 0.13042(10) 0.56844(9) 0.20263(5) 0.0226(3) Uani 1 1 d .
C1 C 0.3569(4) 0.6955(3) 0.1906(2) 0.0225(10) Uani 1 1 d .
C2 C 0.4103(4) 0.7737(3) 0.2206(2) 0.0210(10) Uani 1 1 d .
C3 C 0.3792(4) 0.7807(4) 0.2826(2) 0.0258(10) Uani 1 1 d .
H1 H 0.3218 0.7320 0.3124 0.031 Uiso 1 1 calc R
C4 C 0.4332(4) 0.8603(4) 0.3010(2) 0.0308(11) Uani 1 1 d .
H2 H 0.4121 0.8660 0.3436 0.037 Uiso 1 1 calc R
C5 C 0.5179(4) 0.9318(4) 0.2575(2) 0.0311(11) Uani 1 1 d .
H3 H 0.5545 0.9856 0.2704 0.037 Uiso 1 1 calc R
C6 C 0.5484(4) 0.9240(4) 0.1953(2) 0.0296(11) Uani 1 1 d .
H4 H 0.6063 0.9722 0.1656 0.036 Uiso 1 1 calc R
C7 C 0.4945(4) 0.8462(3) 0.1767(2) 0.0237(10) Uani 1 1 d .
C8 C 0.5171(4) 0.8310(3) 0.1101(2) 0.0260(11) Uani 1 1 d .
H5 H 0.5811 0.8810 0.0811 0.031 Uiso 1 1 calc R
C9 C 0.5413(4) 0.7118(3) 0.1145(2) 0.0238(10) Uani 1 1 d .
C10 C 0.6346(4) 0.6739(4) 0.0798(2) 0.0284(11) Uani 1 1 d .
H6 H 0.6908 0.7240 0.0500 0.034 Uiso 1 1 calc R
C11 C 0.6457(4) 0.5617(4) 0.0889(2) 0.0333(12) Uani 1 1 d .
H7 H 0.7100 0.5345 0.0654 0.040 Uiso 1 1 calc R
C12 C 0.5630(4) 0.4893(4) 0.1322(2) 0.0343(12) Uani 1 1 d .
H8 H 0.5721 0.4125 0.1389 0.041 Uiso 1 1 calc R
C13 C 0.4677(4) 0.5270(3) 0.1657(2) 0.0279(11) Uani 1 1 d .
H9 H 0.4104 0.4767 0.1943 0.033 Uiso 1 1 calc R
C14 C 0.4562(4) 0.6395(3) 0.1573(2) 0.0241(10) Uani 1 1 d .
C15 C 0.3026(4) 0.7748(3) 0.1346(2) 0.0241(10) Uani 1 1 d .
H10 H 0.2673 0.7289 0.1124 0.029 Uiso 1 1 calc R
C16 C 0.4012(4) 0.8516(3) 0.0846(2) 0.0244(10) Uani 1 1 d .
H11 H 0.4115 0.8290 0.0441 0.029 Uiso 1 1 calc R
C17 C 0.2115(4) 0.8388(4) 0.1620(2) 0.0274(11) Uani 1 1 d .
C18 C 0.3765(4) 0.9700(4) 0.0687(2) 0.0295(11) Uani 1 1 d .
N1 N 0.1419(3) 0.8876(3) 0.18492(18) 0.0354(10) Uani 1 1 d .
N2 N 0.3629(3) 1.0620(3) 0.05547(19) 0.0363(10) Uani 1 1 d .
C19 C 0.0228(3) 0.4736(3) 0.26334(18) 0.0168(9) Uani 1 1 d .
C20 C -0.0659(3) 0.5149(3) 0.30200(18) 0.0158(9) Uani 1 1 d .
C21 C -0.1539(3) 0.4423(3) 0.34224(18) 0.0164(9) Uani 1 1 d .
H12 H -0.2128 0.4702 0.3687 0.020 Uiso 1 1 calc R
C22 C -0.1594(3) 0.3301(3) 0.34535(19) 0.0194(9) Uani 1 1 d .
C23 C -0.0697(3) 0.2938(3) 0.30544(19) 0.0187(9) Uani 1 1 d .
H13 H -0.0703 0.2185 0.3062 0.022 Uiso 1 1 calc R
C24 C 0.0207(3) 0.3620(3) 0.26458(19) 0.0180(9) Uani 1 1 d .
C25 C -0.0671(3) 0.6346(3) 0.30167(19) 0.0179(9) Uani 1 1 d .
H14 H 0.0064 0.6646 0.2715 0.021 Uiso 1 1 calc R
C26 C -0.2575(3) 0.2500(3) 0.39073(18) 0.0173(9) Uani 1 1 d .
C27 C 0.1132(4) 0.3175(3) 0.22081(19) 0.0209(10) Uani 1 1 d .
H15 H 0.1655 0.3833 0.1990 0.025 Uiso 1 1 calc R
Si1 Si -0.17917(11) 0.71382(10) 0.25877(7) 0.0302(3) Uani 1 1 d .
Si2 Si -0.04028(11) 0.65370(10) 0.37996(6) 0.0251(3) Uani 1 1 d .
Si3 Si -0.34926(11) 0.30585(10) 0.45619(6) 0.0251(3) Uani 1 1 d .
Si4 Si -0.35677(11) 0.21856(10) 0.33762(6) 0.0240(3) Uani 1 1 d .
Si5 Si -0.18499(11) 0.12025(10) 0.43402(6) 0.0267(3) Uani 1 1 d .
Si6 Si 0.21219(11) 0.21745(10) 0.26497(6) 0.0277(3) Uani 1 1 d .
Si7 Si 0.05731(11) 0.28953(10) 0.15154(6) 0.0279(3) Uani 1 1 d .
C28 C -0.1494(5) 0.6970(4) 0.1758(2) 0.0501(15) Uani 1 1 d .
H16 H -0.2055 0.7379 0.1515 0.075 Uiso 1 1 calc R
H17 H -0.1557 0.6190 0.1780 0.075 Uiso 1 1 calc R
H18 H -0.0713 0.7254 0.1544 0.075 Uiso 1 1 calc R
C29 C -0.1638(4) 0.8615(3) 0.2543(2) 0.0319(12) Uani 1 1 d .
H19 H -0.2111 0.9048 0.2249 0.048 Uiso 1 1 calc R
H20 H -0.0827 0.8857 0.2387 0.048 Uiso 1 1 calc R
H21 H -0.1895 0.8720 0.2970 0.048 Uiso 1 1 calc R
C30 C -0.3298(4) 0.6650(4) 0.2949(3) 0.0512(16) Uani 1 1 d .
H22 H -0.3479 0.6711 0.3389 0.077 Uiso 1 1 calc R
H23 H -0.3387 0.5881 0.2952 0.077 Uiso 1 1 calc R
H24 H -0.3824 0.7099 0.2696 0.077 Uiso 1 1 calc R
C31 C 0.0434(4) 0.7859(3) 0.3610(2) 0.0282(11) Uani 1 1 d .
H25 H 0.0586 0.7979 0.4007 0.042 Uiso 1 1 calc R
H26 H -0.0012 0.8465 0.3400 0.042 Uiso 1 1 calc R
H27 H 0.1168 0.7826 0.3323 0.042 Uiso 1 1 calc R
C32 C -0.1746(4) 0.6591(4) 0.4391(2) 0.0414(13) Uani 1 1 d .
H28 H -0.2170 0.5885 0.4519 0.062 Uiso 1 1 calc R
H29 H -0.2231 0.7175 0.4195 0.062 Uiso 1 1 calc R
H30 H -0.1540 0.6742 0.4769 0.062 Uiso 1 1 calc R
C33 C 0.0491(4) 0.5386(4) 0.4147(2) 0.0322(12) Uani 1 1 d .
H31 H 0.1200 0.5374 0.3836 0.048 Uiso 1 1 calc R
H32 H 0.0056 0.4690 0.4248 0.048 Uiso 1 1 calc R
H33 H 0.0690 0.5486 0.4539 0.048 Uiso 1 1 calc R
C34 C -0.4192(4) 0.4419(4) 0.4307(2) 0.0358(12) Uani 1 1 d .
H34 H -0.4956 0.4397 0.4577 0.054 Uiso 1 1 calc R
H35 H -0.4271 0.4567 0.3859 0.054 Uiso 1 1 calc R
H36 H -0.3711 0.5002 0.4354 0.054 Uiso 1 1 calc R
C35 C -0.2591(4) 0.3230(4) 0.5145(2) 0.0401(13) Uani 1 1 d .
H37 H -0.3038 0.3593 0.5446 0.060 Uiso 1 1 calc R
H38 H -0.1898 0.3680 0.4912 0.060 Uiso 1 1 calc R
H39 H -0.2364 0.2508 0.5381 0.060 Uiso 1 1 calc R
C36 C -0.4787(4) 0.2160(4) 0.5028(2) 0.0328(12) Uani 1 1 d .
H40 H -0.4574 0.1388 0.5118 0.049 Uiso 1 1 calc R
H41 H -0.5403 0.2280 0.4776 0.049 Uiso 1 1 calc R
H42 H -0.5059 0.2343 0.5432 0.049 Uiso 1 1 calc R
C37 C -0.2816(4) 0.1830(4) 0.2640(2) 0.0329(12) Uani 1 1 d .
H43 H -0.3382 0.1759 0.2380 0.049 Uiso 1 1 calc R
H44 H -0.2427 0.1134 0.2762 0.049 Uiso 1 1 calc R
H45 H -0.2245 0.2412 0.2391 0.049 Uiso 1 1 calc R
C38 C -0.4412(4) 0.3406(4) 0.3063(2) 0.0380(13) Uani 1 1 d .
H46 H -0.3891 0.4052 0.2878 0.057 Uiso 1 1 calc R
H47 H -0.4992 0.3531 0.3414 0.057 Uiso 1 1 calc R
H48 H -0.4797 0.3276 0.2733 0.057 Uiso 1 1 calc R
C39 C -0.4612(4) 0.1001(4) 0.3815(2) 0.0412(13) Uani 1 1 d .
H49 H -0.5086 0.1166 0.4190 0.062 Uiso 1 1 calc R
H50 H -0.4182 0.0335 0.3954 0.062 Uiso 1 1 calc R
H51 H -0.5111 0.0887 0.3530 0.062 Uiso 1 1 calc R
C40 C -0.0459(4) 0.1604(4) 0.4519(2) 0.0333(12) Uani 1 1 d .
H52 H -0.0266 0.1043 0.4886 0.050 Uiso 1 1 calc R
H53 H -0.0539 0.2311 0.4620 0.050 Uiso 1 1 calc R
H54 H 0.0157 0.1668 0.4145 0.050 Uiso 1 1 calc R
C41 C -0.2706(4) 0.0363(4) 0.5123(2) 0.0420(14) Uani 1 1 d .
H55 H -0.3403 0.0055 0.5046 0.063 Uiso 1 1 calc R
H56 H -0.2925 0.0831 0.5410 0.063 Uiso 1 1 calc R
H57 H -0.2237 -0.0235 0.5320 0.063 Uiso 1 1 calc R
C42 C -0.1580(4) 0.0139(4) 0.3893(2) 0.0379(13) Uani 1 1 d .
H58 H -0.1109 -0.0436 0.4110 0.057 Uiso 1 1 calc R
H59 H -0.1171 0.0481 0.3456 0.057 Uiso 1 1 calc R
H60 H -0.2318 -0.0183 0.3879 0.057 Uiso 1 1 calc R
C43 C 0.2476(4) 0.2734(4) 0.3289(2) 0.0349(12) Uani 1 1 d .
H61 H 0.1762 0.2831 0.3574 0.052 Uiso 1 1 calc R
H62 H 0.2889 0.3443 0.3094 0.052 Uiso 1 1 calc R
H63 H 0.2964 0.2221 0.3537 0.052 Uiso 1 1 calc R
C44 C 0.1526(4) 0.0742(4) 0.3022(2) 0.0358(12) Uani 1 1 d .
H64 H 0.2118 0.0278 0.3210 0.054 Uiso 1 1 calc R
H65 H 0.1295 0.0453 0.2693 0.054 Uiso 1 1 calc R
H66 H 0.0854 0.0742 0.3357 0.054 Uiso 1 1 calc R
C45 C 0.3466(4) 0.2097(4) 0.2061(2) 0.0385(13) Uani 1 1 d .
H67 H 0.3757 0.2841 0.1821 0.058 Uiso 1 1 calc R
H68 H 0.3290 0.1704 0.1763 0.058 Uiso 1 1 calc R
H69 H 0.4052 0.1705 0.2290 0.058 Uiso 1 1 calc R
C46 C -0.0050(4) 0.1482(4) 0.1711(2) 0.0340(12) Uani 1 1 d .
H70 H -0.0556 0.1307 0.2133 0.051 Uiso 1 1 calc R
H71 H 0.0574 0.0959 0.1716 0.051 Uiso 1 1 calc R
H72 H -0.0496 0.1436 0.1387 0.051 Uiso 1 1 calc R
C47 C 0.1781(4) 0.3085(4) 0.0813(2) 0.0439(14) Uani 1 1 d .
H73 H 0.2308 0.2475 0.0894 0.066 Uiso 1 1 calc R
H74 H 0.2200 0.3779 0.0745 0.066 Uiso 1 1 calc R
H75 H 0.1468 0.3100 0.0430 0.066 Uiso 1 1 calc R
C48 C -0.0511(4) 0.3943(4) 0.1280(2) 0.0351(12) Uani 1 1 d .
H76 H -0.0821 0.3811 0.0926 0.053 Uiso 1 1 calc R
H77 H -0.0142 0.4677 0.1144 0.053 Uiso 1 1 calc R
H78 H -0.1140 0.3894 0.1647 0.053 Uiso 1 1 calc R
C49 C 0.6088(5) 0.2076(4) 0.0731(3) 0.0436(14) Uani 1 1 d .
H79 H 0.5539 0.1595 0.1051 0.052 Uiso 1 1 calc R
C50 C 0.7229(5) 0.1811(5) 0.0646(3) 0.0514(15) Uani 1 1 d .
H80 H 0.7462 0.1141 0.0903 0.062 Uiso 1 1 calc R
C51 C 0.8038(5) 0.2506(6) 0.0193(3) 0.0598(18) Uani 1 1 d .
H81 H 0.8825 0.2312 0.0135 0.072 Uiso 1 1 calc R
C52 C 0.7708(7) 0.3487(5) -0.0180(3) 0.062(2) Uani 1 1 d .
H82 H 0.8267 0.3979 -0.0487 0.075 Uiso 1 1 calc R
C53 C 0.6557(7) 0.3743(5) -0.0103(3) 0.0648(19) Uani 1 1 d .
H83 H 0.6323 0.4409 -0.0363 0.078 Uiso 1 1 calc R
C54 C 0.5734(5) 0.3036(5) 0.0355(3) 0.0515(16) Uani 1 1 d .
H84 H 0.4942 0.3213 0.0406 0.062 Uiso 1 1 calc R
C55 C -0.0263(4) -0.0353(4) 0.0657(2) 0.0424(13) Uani 1 1 d .
H85 H -0.0445 -0.0601 0.1112 0.051 Uiso 1 1 calc R
C56 C 0.0734(4) 0.0261(4) 0.0360(2) 0.0401(13) Uani 1 1 d .
H86 H 0.1236 0.0443 0.0607 0.048 Uiso 1 1 calc R
C57 C 0.0999(5) 0.0609(4) -0.0298(3) 0.0451(14) Uani 1 1 d .
H87 H 0.1690 0.1027 -0.0505 0.054 Uiso 1 1 calc R

loop_
_atom_site_aniso_label
_atom_site_aniso_U_11
_atom_site_aniso_U_22
_atom_site_aniso_U_33
_atom_site_aniso_U_23
_atom_site_aniso_U_13
_atom_site_aniso_U_12
P1 0.0297(7) 0.0276(6) 0.0259(7) -0.0021(5) -0.0026(6) -0.0063(5)
P2 0.0236(7) 0.0188(6) 0.0231(6) -0.0045(5) 0.0001(5) -0.0058(5)
C1 0.021(2) 0.023(2) 0.021(2) -0.0050(19) 0.000(2) -0.0020(19)
C2 0.020(2) 0.017(2) 0.026(2) -0.0058(19) -0.004(2) 0.0025(18)
C3 0.018(2) 0.035(3) 0.025(3) -0.010(2) -0.004(2) 0.006(2)
C4 0.037(3) 0.031(3) 0.030(3) -0.016(2) -0.007(2) 0.005(2)
C5 0.031(3) 0.022(2) 0.048(3) -0.019(2) -0.014(2) 0.006(2)
C6 0.028(3) 0.024(2) 0.038(3) -0.010(2) -0.007(2) 0.001(2)
C7 0.025(3) 0.020(2) 0.029(3) -0.008(2) -0.008(2) 0.0023(19)
C8 0.023(3) 0.028(2) 0.025(3) -0.007(2) 0.002(2) -0.007(2)
C9 0.024(3) 0.027(2) 0.021(2) -0.008(2) -0.003(2) -0.002(2)
C10 0.032(3) 0.030(3) 0.022(2) -0.009(2) 0.002(2) -0.006(2)
C11 0.040(3) 0.033(3) 0.027(3) -0.012(2) -0.002(2) 0.010(2)
C12 0.041(3) 0.026(3) 0.037(3) -0.014(2) -0.004(2) 0.006(2)
C13 0.033(3) 0.023(2) 0.026(3) -0.006(2) -0.003(2) -0.002(2)
C14 0.024(3) 0.021(2) 0.028(3) -0.010(2) -0.003(2) 0.0004(19)
C15 0.025(3) 0.021(2) 0.025(2) -0.0053(19) -0.002(2) -0.0007(19)
C16 0.027(3) 0.023(2) 0.019(2) -0.0031(19) 0.002(2) -0.001(2)
C17 0.028(3) 0.024(2) 0.026(3) -0.001(2) -0.003(2) -0.002(2)
C18 0.028(3) 0.025(3) 0.032(3) -0.004(2) -0.002(2) 0.000(2)
N1 0.037(3) 0.031(2) 0.032(2) -0.0009(19) -0.004(2) 0.003(2)
N2 0.035(3) 0.028(2) 0.041(3) -0.003(2) -0.004(2) 0.0010(19)
C19 0.016(2) 0.019(2) 0.016(2) -0.0074(17) 0.0002(18) -0.0034(17)
C20 0.021(2) 0.013(2) 0.017(2) -0.0057(17) -0.0106(19) -0.0007(17)
C21 0.017(2) 0.018(2) 0.015(2) -0.0060(17) -0.0025(18) 0.0037(17)
C22 0.017(2) 0.022(2) 0.020(2) -0.0050(18) -0.0068(19) 0.0019(18)
C23 0.020(2) 0.012(2) 0.023(2) -0.0041(18) 0.0009(19) -0.0041(17)
C24 0.016(2) 0.016(2) 0.022(2) -0.0067(18) -0.0023(18) 0.0005(17)
C25 0.016(2) 0.016(2) 0.022(2) -0.0046(18) -0.0035(19) -0.0015(17)
C26 0.013(2) 0.021(2) 0.017(2) -0.0074(18) 0.0009(18) 0.0000(17)
C27 0.022(2) 0.015(2) 0.023(2) -0.0067(18) 0.0046(19) -0.0022(18)
Si1 0.0294(8) 0.0167(6) 0.0456(9) -0.0055(6) -0.0143(7) 0.0012(5)
Si2 0.0311(8) 0.0209(6) 0.0250(7) -0.0107(5) -0.0030(6) -0.0013(5)
Si3 0.0234(7) 0.0266(7) 0.0240(7) -0.0098(6) 0.0038(6) -0.0040(5)
Si4 0.0214(7) 0.0215(6) 0.0282(7) -0.0080(5) 0.0000(6) -0.0060(5)
Si5 0.0247(7) 0.0215(7) 0.0271(7) 0.0007(6) 0.0009(6) 0.0006(5)
Si6 0.0224(7) 0.0238(7) 0.0357(8) -0.0110(6) 0.0012(6) 0.0012(5)
Si7 0.0342(8) 0.0239(7) 0.0244(7) -0.0100(6) 0.0024(6) 0.0007(6)
C28 0.074(4) 0.031(3) 0.053(4) -0.011(3) -0.034(3) 0.009(3)
C29 0.028(3) 0.022(2) 0.045(3) -0.009(2) -0.007(2) 0.003(2)
C30 0.035(3) 0.028(3) 0.085(5) 0.002(3) -0.024(3) -0.002(2)
C31 0.033(3) 0.023(2) 0.035(3) -0.015(2) -0.008(2) -0.001(2)
C32 0.049(3) 0.043(3) 0.032(3) -0.019(2) 0.007(3) -0.009(3)
C33 0.041(3) 0.030(3) 0.026(3) -0.004(2) -0.011(2) -0.004(2)
C34 0.026(3) 0.031(3) 0.048(3) -0.017(2) 0.008(2) 0.001(2)
C35 0.038(3) 0.050(3) 0.035(3) -0.017(3) -0.004(2) -0.011(3)
C36 0.024(3) 0.040(3) 0.031(3) -0.011(2) 0.007(2) -0.001(2)
C37 0.033(3) 0.038(3) 0.029(3) -0.012(2) -0.004(2) -0.010(2)
C38 0.040(3) 0.036(3) 0.048(3) -0.017(2) -0.026(3) 0.009(2)
C39 0.031(3) 0.044(3) 0.044(3) -0.014(3) 0.009(2) -0.016(2)
C40 0.031(3) 0.040(3) 0.024(3) -0.003(2) -0.005(2) 0.009(2)
C41 0.037(3) 0.038(3) 0.036(3) 0.010(2) 0.001(2) 0.003(2)
C42 0.031(3) 0.023(3) 0.049(3) 0.001(2) 0.001(2) 0.005(2)
C43 0.025(3) 0.039(3) 0.043(3) -0.013(2) -0.010(2) 0.006(2)
C44 0.034(3) 0.026(3) 0.044(3) -0.005(2) -0.006(2) 0.005(2)
C45 0.026(3) 0.035(3) 0.051(3) -0.018(3) 0.009(2) 0.006(2)
C46 0.042(3) 0.030(3) 0.033(3) -0.016(2) -0.004(2) -0.001(2)
C47 0.052(4) 0.043(3) 0.032(3) -0.014(2) 0.008(3) 0.002(3)
C48 0.041(3) 0.031(3) 0.035(3) -0.011(2) -0.009(2) 0.006(2)
C49 0.055(4) 0.034(3) 0.043(3) -0.013(3) -0.008(3) -0.005(3)
C50 0.044(4) 0.051(4) 0.052(4) -0.006(3) -0.004(3) 0.002(3)
C51 0.053(4) 0.087(5) 0.043(4) -0.026(4) -0.004(3) -0.023(4)
C52 0.094(6) 0.067(4) 0.024(3) -0.012(3) -0.001(4) -0.045(4)
C53 0.121(6) 0.039(4) 0.041(4) -0.014(3) -0.024(4) -0.007(4)
C54 0.072(4) 0.051(4) 0.045(4) -0.030(3) -0.020(3) 0.015(3)
C55 0.045(4) 0.051(3) 0.030(3) -0.007(3) -0.007(3) -0.006(3)
C56 0.040(3) 0.044(3) 0.042(3) -0.022(3) -0.009(3) 0.000(3)
C57 0.042(3) 0.046(3) 0.045(3) -0.012(3) -0.002(3) -0.007(3)

loop_
_atom_type_symbol
_atom_type_description
_atom_type_scat_dispersion_real
_atom_type_scat_dispersion_imag
_atom_type_scat_source
C C 0.0033 0.0016 'International Tables Vol C Tables 4.2.6.8 and 6.1.1.4'
H H 0.0000 0.0000 'International Tables Vol C Tables 4.2.6.8 and 6.1.1.4'
N N 0.0061 0.0033 'International Tables Vol C Tables 4.2.6.8 and 6.1.1.4'
P P 0.1023 0.0942 'International Tables Vol C Tables 4.2.6.8 and 6.1.1.4'
Si Si 0.0817 0.0704 'International Tables Vol C Tables 4.2.6.8 and 6.1.1.4'

loop_
_geom_angle_atom_site_label_1
_geom_angle_atom_site_label_2
_geom_angle_atom_site_label_3
_geom_angle
_geom_angle_site_symmetry_1
_geom_angle_site_symmetry_3
C1 P1 P2 103.17(15) . .
C19 P2 P1 103.80(14) . .
C14 C1 C2 107.6(3) . .
C14 C1 C15 105.7(3) . .
C2 C1 C15 104.4(3) . .
C14 C1 P1 112.4(3) . .
C2 C1 P1 111.4(3) . .
C15 C1 P1 114.8(3) . .
C3 C2 C7 120.3(4) . .
C3 C2 C1 126.7(4) . .
C7 C2 C1 112.9(4) . .
C2 C3 C4 119.1(4) . .
C2 C3 H1 120.5 . .
C4 C3 H1 120.5 . .
C3 C4 C5 120.6(4) . .
C3 C4 H2 119.7 . .
C5 C4 H2 119.7 . .
C6 C5 C4 119.9(4) . .
C6 C5 H3 120.1 . .
C4 C5 H3 120.1 . .
C7 C6 C5 119.8(4) . .
C7 C6 H4 120.1 . .
C5 C6 H4 120.1 . .
C6 C7 C2 120.3(4) . .
C6 C7 C8 125.2(4) . .
C2 C7 C8 114.4(4) . .
C7 C8 C9 109.1(3) . .
C7 C8 C16 107.1(3) . .
C9 C8 C16 104.8(3) . .
C7 C8 H5 111.8 . .
C9 C8 H5 111.8 . .
C16 C8 H5 111.8 . .
C10 C9 C14 121.2(4) . .
C10 C9 C8 125.6(4) . .
C14 C9 C8 113.2(4) . .
C9 C10 C11 119.2(4) . .
C9 C10 H6 120.4 . .
C11 C10 H6 120.4 . .
C12 C11 C10 120.0(4) . .
C12 C11 H7 120.0 . .
C10 C11 H7 120.0 . .
C13 C12 C11 120.9(4) . .
C13 C12 H8 119.5 . .
C11 C12 H8 119.5 . .
C12 C13 C14 119.5(4) . .
C12 C13 H9 120.2 . .
C14 C13 H9 120.2 . .
C13 C14 C9 119.1(4) . .
C13 C14 C1 126.5(4) . .
C9 C14 C1 114.4(4) . .
C17 C15 C16 111.7(3) . .
C17 C15 C1 109.6(3) . .
C16 C15 C1 109.4(3) . .
C17 C15 H10 108.7 . .
C16 C15 H10 108.7 . .
C1 C15 H10 108.7 . .
C18 C16 C8 110.3(4) . .
C18 C16 C15 114.6(4) . .
C8 C16 C15 109.1(3) . .
C18 C16 H11 107.5 . .
C8 C16 H11 107.5 . .
C15 C16 H11 107.5 . .
N1 C17 C15 178.0(5) . .
N2 C18 C16 176.8(5) . .
C24 C19 C20 120.1(4) . .
C24 C19 P2 119.1(3) . .
C20 C19 P2 120.2(3) . .
C21 C20 C19 118.7(3) . .
C21 C20 C25 119.7(4) . .
C19 C20 C25 121.6(3) . .
C20 C21 C22 123.3(4) . .
C20 C21 H12 118.4 . .
C22 C21 H12 118.4 . .
C23 C22 C21 115.6(4) . .
C23 C22 C26 121.6(3) . .
C21 C22 C26 122.8(4) . .
C24 C23 C22 123.8(4) . .
C24 C23 H13 118.1 . .
C22 C23 H13 118.1 . .
C23 C24 C19 118.5(4) . .
C23 C24 C27 120.8(4) . .
C19 C24 C27 120.6(3) . .
C20 C25 Si1 112.9(3) . .
C20 C25 Si2 112.1(3) . .
Si1 C25 Si2 121.9(2) . .
C20 C25 H14 102.2 . .
Si1 C25 H14 102.2 . .
Si2 C25 H14 102.2 . .
C22 C26 Si4 106.9(3) . .
C22 C26 Si3 114.9(3) . .
Si4 C26 Si3 108.7(2) . .
C22 C26 Si5 107.3(3) . .
Si4 C26 Si5 112.3(2) . .
Si3 C26 Si5 106.9(2) . .
C24 C27 Si7 112.4(3) . .
C24 C27 Si6 113.9(3) . .
Si7 C27 Si6 120.5(2) . .
C24 C27 H15 102.3 . .
Si7 C27 H15 102.3 . .
Si6 C27 H15 102.3 . .
C30 Si1 C29 109.5(2) . .
C30 Si1 C28 107.2(3) . .
C29 Si1 C28 109.3(2) . .
C30 Si1 C25 114.6(2) . .
C29 Si1 C25 109.31(19) . .
C28 Si1 C25 106.8(2) . .
C33 Si2 C31 109.1(2) . .
C33 Si2 C32 110.1(2) . .
C31 Si2 C32 108.3(2) . .
C33 Si2 C25 107.31(19) . .
C31 Si2 C25 107.66(19) . .
C32 Si2 C25 114.2(2) . .
C35 Si3 C36 108.0(2) . .
C35 Si3 C34 105.2(2) . .
C36 Si3 C34 100.7(2) . .
C35 Si3 C26 110.1(2) . .
C36 Si3 C26 113.88(19) . .
C34 Si3 C26 118.2(2) . .
C38 Si4 C37 103.8(2) . .
C38 Si4 C39 108.2(2) . .
C37 Si4 C39 105.3(2) . .
C38 Si4 C26 110.94(19) . .
C37 Si4 C26 115.40(19) . .
C39 Si4 C26 112.5(2) . .
C42 Si5 C40 109.5(2) . .
C42 Si5 C41 100.5(2) . .
C40 Si5 C41 106.3(2) . .
C42 Si5 C26 114.5(2) . .
C40 Si5 C26 109.52(19) . .
C41 Si5 C26 116.0(2) . .
C43 Si6 C44 108.7(2) . .
C43 Si6 C45 110.1(2) . .
C44 Si6 C45 107.1(2) . .
C43 Si6 C27 107.5(2) . .
C44 Si6 C27 115.6(2) . .
C45 Si6 C27 107.9(2) . .
C46 Si7 C48 111.2(2) . .
C46 Si7 C47 108.3(2) . .
C48 Si7 C47 107.2(2) . .
C46 Si7 C27 112.7(2) . .
C48 Si7 C27 107.88(19) . .
C47 Si7 C27 109.3(2) . .
Si1 C28 H16 109.5 . .
Si1 C28 H17 109.5 . .
H16 C28 H17 109.5 . .
Si1 C28 H18 109.5 . .
H16 C28 H18 109.5 . .
H17 C28 H18 109.5 . .
Si1 C29 H19 109.5 . .
Si1 C29 H20 109.5 . .
H19 C29 H20 109.5 . .
Si1 C29 H21 109.5 . .
H19 C29 H21 109.5 . .
H20 C29 H21 109.5 . .
Si1 C30 H22 109.5 . .
Si1 C30 H23 109.5 . .
H22 C30 H23 109.5 . .
Si1 C30 H24 109.5 . .
H22 C30 H24 109.5 . .
H23 C30 H24 109.5 . .
Si2 C31 H25 109.5 . .
Si2 C31 H26 109.5 . .
H25 C31 H26 109.5 . .
Si2 C31 H27 109.5 . .
H25 C31 H27 109.5 . .
H26 C31 H27 109.5 . .
Si2 C32 H28 109.5 . .
Si2 C32 H29 109.5 . .
H28 C32 H29 109.5 . .
Si2 C32 H30 109.5 . .
H28 C32 H30 109.5 . .
H29 C32 H30 109.5 . .
Si2 C33 H31 109.5 . .
Si2 C33 H32 109.5 . .
H31 C33 H32 109.5 . .
Si2 C33 H33 109.5 . .
H31 C33 H33 109.5 . .
H32 C33 H33 109.5 . .
Si3 C34 H34 109.5 . .
Si3 C34 H35 109.5 . .
H34 C34 H35 109.5 . .
Si3 C34 H36 109.5 . .
H34 C34 H36 109.5 . .
H35 C34 H36 109.5 . .
Si3 C35 H37 109.5 . .
Si3 C35 H38 109.5 . .
H37 C35 H38 109.5 . .
Si3 C35 H39 109.5 . .
H37 C35 H39 109.5 . .
H38 C35 H39 109.5 . .
Si3 C36 H40 109.5 . .
Si3 C36 H41 109.5 . .
H40 C36 H41 109.5 . .
Si3 C36 H42 109.5 . .
H40 C36 H42 109.5 . .
H41 C36 H42 109.5 . .
Si4 C37 H43 109.5 . .
Si4 C37 H44 109.5 . .
H43 C37 H44 109.5 . .
Si4 C37 H45 109.5 . .
H43 C37 H45 109.5 . .
H44 C37 H45 109.5 . .
Si4 C38 H46 109.5 . .
Si4 C38 H47 109.5 . .
H46 C38 H47 109.5 . .
Si4 C38 H48 109.5 . .
H46 C38 H48 109.5 . .
H47 C38 H48 109.5 . .
Si4 C39 H49 109.5 . .
Si4 C39 H50 109.5 . .
H49 C39 H50 109.5 . .
Si4 C39 H51 109.5 . .
H49 C39 H51 109.5 . .
H50 C39 H51 109.5 . .
Si5 C40 H52 109.5 . .
Si5 C40 H53 109.5 . .
H52 C40 H53 109.5 . .
Si5 C40 H54 109.5 . .
H52 C40 H54 109.5 . .
H53 C40 H54 109.5 . .
Si5 C41 H55 109.5 . .
Si5 C41 H56 109.5 . .
H55 C41 H56 109.5 . .
Si5 C41 H57 109.5 . .
H55 C41 H57 109.5 . .
H56 C41 H57 109.5 . .
Si5 C42 H58 109.5 . .
Si5 C42 H59 109.5 . .
H58 C42 H59 109.5 . .
Si5 C42 H60 109.5 . .
H58 C42 H60 109.5 . .
H59 C42 H60 109.5 . .
Si6 C43 H61 109.5 . .
Si6 C43 H62 109.5 . .
H61 C43 H62 109.5 . .
Si6 C43 H63 109.5 . .
H61 C43 H63 109.5 . .
H62 C43 H63 109.5 . .
Si6 C44 H64 109.5 . .
Si6 C44 H65 109.5 . .
H64 C44 H65 109.5 . .
Si6 C44 H66 109.5 . .
H64 C44 H66 109.5 . .
H65 C44 H66 109.5 . .
Si6 C45 H67 109.5 . .
Si6 C45 H68 109.5 . .
H67 C45 H68 109.5 . .
Si6 C45 H69 109.5 . .
H67 C45 H69 109.5 . .
H68 C45 H69 109.5 . .
Si7 C46 H70 109.5 . .
Si7 C46 H71 109.5 . .
H70 C46 H71 109.5 . .
Si7 C46 H72 109.5 . .
H70 C46 H72 109.5 . .
H71 C46 H72 109.5 . .
Si7 C47 H73 109.5 . .
Si7 C47 H74 109.5 . .
H73 C47 H74 109.5 . .
Si7 C47 H75 109.5 . .
H73 C47 H75 109.5 . .
H74 C47 H75 109.5 . .
Si7 C48 H76 109.5 . .
Si7 C48 H77 109.5 . .
H76 C48 H77 109.5 . .
Si7 C48 H78 109.5 . .
H76 C48 H78 109.5 . .
H77 C48 H78 109.5 . .
C50 C49 C54 120.4(5) . .
C50 C49 H79 119.8 . .
C54 C49 H79 119.8 . .
C49 C50 C51 120.6(6) . .
C49 C50 H80 119.7 . .
C51 C50 H80 119.7 . .
C50 C51 C52 120.1(6) . .
C50 C51 H81 120.0 . .
C52 C51 H81 120.0 . .
C53 C52 C51 119.2(6) . .
C53 C52 H82 120.4 . .
C51 C52 H82 120.4 . .
C52 C53 C54 120.7(6) . .
C52 C53 H83 119.6 . .
C54 C53 H83 119.6 . .
C49 C54 C53 118.9(6) . .
C49 C54 H84 120.5 . .
C53 C54 H84 120.5 . .
C56 C55 C57 120.1(5) . 2
C56 C55 H85 119.9 . .
C57 C55 H85 119.9 2 .
C57 C56 C55 119.7(5) . .
C57 C56 H86 120.2 . .
C55 C56 H86 120.2 . .
C56 C57 C55 120.2(5) . 2
C56 C57 H87 119.9 . .
C55 C57 H87 119.9 2 .

loop_
_geom_bond_atom_site_label_1
_geom_bond_atom_site_label_2
_geom_bond_distance
_geom_bond_site_symmetry_2
P1 C1 1.896(4) .
P1 P2 2.0383(18) .
P2 C19 1.845(4) .
C1 C14 1.532(6) .
C1 C2 1.538(6) .
C1 C15 1.592(6) .
C2 C3 1.379(6) .
C2 C7 1.402(6) .
C3 C4 1.393(6) .
C3 H1 0.9500 .
C4 C5 1.396(6) .
C4 H2 0.9500 .
C5 C6 1.384(6) .
C5 H3 0.9500 .
C6 C7 1.377(6) .
C6 H4 0.9500 .
C7 C8 1.511(6) .
C8 C9 1.511(6) .
C8 C16 1.564(6) .
C8 H5 1.0000 .
C9 C10 1.377(6) .
C9 C14 1.397(6) .
C10 C11 1.387(6) .
C10 H6 0.9500 .
C11 C12 1.385(6) .
C11 H7 0.9500 .
C12 C13 1.379(6) .
C12 H8 0.9500 .
C13 C14 1.393(6) .
C13 H9 0.9500 .
C15 C17 1.473(6) .
C15 C16 1.582(5) .
C15 H10 1.0000 .
C16 C18 1.480(6) .
C16 H11 1.0000 .
C17 N1 1.143(5) .
C18 N2 1.138(5) .
C19 C24 1.409(5) .
C19 C20 1.409(5) .
C20 C21 1.402(5) .
C20 C25 1.516(5) .
C21 C22 1.406(5) .
C21 H12 0.9500 .
C22 C23 1.402(5) .
C22 C26 1.561(5) .
C23 C24 1.397(5) .
C23 H13 0.9500 .
C24 C27 1.525(5) .
C25 Si1 1.883(4) .
C25 Si2 1.896(4) .
C25 H14 1.0000 .
C26 Si4 1.925(4) .
C26 Si3 1.927(4) .
C26 Si5 1.931(4) .
C27 Si7 1.896(4) .
C27 Si6 1.899(4) .
C27 H15 1.0000 .
Si1 C30 1.851(5) .
Si1 C29 1.859(4) .
Si1 C28 1.873(5) .
Si2 C33 1.858(5) .
Si2 C31 1.869(4) .
Si2 C32 1.870(5) .
Si3 C35 1.876(5) .
Si3 C36 1.881(4) .
Si3 C34 1.883(5) .
Si4 C38 1.861(5) .
Si4 C37 1.867(4) .
Si4 C39 1.884(4) .
Si5 C42 1.868(5) .
Si5 C40 1.871(5) .
Si5 C41 1.878(5) .
Si6 C43 1.862(5) .
Si6 C44 1.868(5) .
Si6 C45 1.874(4) .
Si7 C46 1.857(4) .
Si7 C48 1.861(5) .
Si7 C47 1.867(5) .
C28 H16 0.9800 .
C28 H17 0.9800 .
C28 H18 0.9800 .
C29 H19 0.9800 .
C29 H20 0.9800 .
C29 H21 0.9800 .
C30 H22 0.9800 .
C30 H23 0.9800 .
C30 H24 0.9800 .
C31 H25 0.9800 .
C31 H26 0.9800 .
C31 H27 0.9800 .
C32 H28 0.9800 .
C32 H29 0.9800 .
C32 H30 0.9800 .
C33 H31 0.9800 .
C33 H32 0.9800 .
C33 H33 0.9800 .
C34 H34 0.9800 .
C34 H35 0.9800 .
C34 H36 0.9800 .
C35 H37 0.9800 .
C35 H38 0.9800 .
C35 H39 0.9800 .
C36 H40 0.9800 .
C36 H41 0.9800 .
C36 H42 0.9800 .
C37 H43 0.9800 .
C37 H44 0.9800 .
C37 H45 0.9800 .
C38 H46 0.9800 .
C38 H47 0.9800 .
C38 H48 0.9800 .
C39 H49 0.9800 .
C39 H50 0.9800 .
C39 H51 0.9800 .
C40 H52 0.9800 .
C40 H53 0.9800 .
C40 H54 0.9800 .
C41 H55 0.9800 .
C41 H56 0.9800 .
C41 H57 0.9800 .
C42 H58 0.9800 .
C42 H59 0.9800 .
C42 H60 0.9800 .
C43 H61 0.9800 .
C43 H62 0.9800 .
C43 H63 0.9800 .
C44 H64 0.9800 .
C44 H65 0.9800 .
C44 H66 0.9800 .
C45 H67 0.9800 .
C45 H68 0.9800 .
C45 H69 0.9800 .
C46 H70 0.9800 .
C46 H71 0.9800 .
C46 H72 0.9800 .
C47 H73 0.9800 .
C47 H74 0.9800 .
C47 H75 0.9800 .
C48 H76 0.9800 .
C48 H77 0.9800 .
C48 H78 0.9800 .
C49 C50 1.372(7) .
C49 C54 1.377(7) .
C49 H79 0.9500 .
C50 C51 1.373(7) .
C50 H80 0.9500 .
C51 C52 1.383(8) .
C51 H81 0.9500 .
C52 C53 1.379(8) .
C52 H82 0.9500 .
C53 C54 1.394(8) .
C53 H83 0.9500 .
C54 H84 0.9500 .
C55 C56 1.375(7) .
C55 C57 1.381(7) 2
C55 H85 0.9500 .
C56 C57 1.374(7) .
C56 H86 0.9500 .
C57 C55 1.381(7) 2
C57 H87 0.9500 .

loop_
_geom_torsion_atom_site_label_1
_geom_torsion_atom_site_label_2
_geom_torsion_atom_site_label_3
_geom_torsion_atom_site_label_4
_geom_torsion
_geom_torsion_site_symmetry_1
_geom_torsion_site_symmetry_4
C1 P1 P2 C19 -177.57(19) . .
P2 P1 C1 C14 -92.1(3) . .
P2 P1 C1 C2 147.1(3) . .
P2 P1 C1 C15 28.7(3) . .
C14 C1 C2 C3 -130.6(4) . .
C15 C1 C2 C3 117.5(4) . .
P1 C1 C2 C3 -7.0(5) . .
C14 C1 C2 C7 52.7(5) . .
C15 C1 C2 C7 -59.3(4) . .
P1 C1 C2 C7 176.3(3) . .
C7 C2 C3 C4 -0.4(6) . .
C1 C2 C3 C4 -176.9(4) . .
C2 C3 C4 C5 -0.3(7) . .
C3 C4 C5 C6 0.3(7) . .
C4 C5 C6 C7 0.4(7) . .
C5 C6 C7 C2 -1.0(7) . .
C5 C6 C7 C8 178.2(4) . .
C3 C2 C7 C6 1.0(6) . .
C1 C2 C7 C6 178.0(4) . .
C3 C2 C7 C8 -178.2(4) . .
C1 C2 C7 C8 -1.2(5) . .
C6 C7 C8 C9 128.6(4) . .
C2 C7 C8 C9 -52.2(5) . .
C6 C7 C8 C16 -118.4(5) . .
C2 C7 C8 C16 60.8(5) . .
C7 C8 C9 C10 -129.0(5) . .
C16 C8 C9 C10 116.6(5) . .
C7 C8 C9 C14 52.7(5) . .
C16 C8 C9 C14 -61.7(5) . .
C14 C9 C10 C11 -1.8(7) . .
C8 C9 C10 C11 -180.0(4) . .
C9 C10 C11 C12 0.4(7) . .
C10 C11 C12 C13 1.4(7) . .
C11 C12 C13 C14 -1.9(7) . .
C12 C13 C14 C9 0.5(7) . .
C12 C13 C14 C1 -179.7(4) . .
C10 C9 C14 C13 1.4(7) . .
C8 C9 C14 C13 179.8(4) . .
C10 C9 C14 C1 -178.5(4) . .
C8 C9 C14 C1 -0.1(5) . .
C2 C1 C14 C13 127.8(5) . .
C15 C1 C14 C13 -121.1(5) . .
P1 C1 C14 C13 4.8(6) . .
C2 C1 C14 C9 -52.3(5) . .
C15 C1 C14 C9 58.8(5) . .
P1 C1 C14 C9 -175.3(3) . .
C14 C1 C15 C17 -175.7(3) . .
C2 C1 C15 C17 -62.4(4) . .
P1 C1 C15 C17 59.8(4) . .
C14 C1 C15 C16 -52.9(4) . .
C2 C1 C15 C16 60.4(4) . .
P1 C1 C15 C16 -177.3(3) . .
C7 C8 C16 C18 72.8(4) . .
C9 C8 C16 C18 -171.4(3) . .
C7 C8 C16 C15 -54.0(4) . .
C9 C8 C16 C15 61.8(4) . .
C17 C15 C16 C18 -7.6(5) . .
C1 C15 C16 C18 -129.2(4) . .
C17 C15 C16 C8 116.6(4) . .
C1 C15 C16 C8 -4.9(4) . .
C16 C15 C17 N1 -110(14) . .
C1 C15 C17 N1 12(14) . .
C8 C16 C18 N2 37(9) . .
C15 C16 C18 N2 161(9) . .
P1 P2 C19 C24 -104.0(3) . .
P1 P2 C19 C20 84.7(3) . .
C24 C19 C20 C21 1.3(6) . .
P2 C19 C20 C21 172.6(3) . .
C24 C19 C20 C25 -179.6(4) . .
P2 C19 C20 C25 -8.4(5) . .
C19 C20 C21 C22 -1.1(6) . .
C25 C20 C21 C22 179.9(4) . .
C20 C21 C22 C23 0.4(6) . .
C20 C21 C22 C26 179.6(4) . .
C21 C22 C23 C24 -0.1(6) . .
C26 C22 C23 C24 -179.2(4) . .
C22 C23 C24 C19 0.3(6) . .
C22 C23 C24 C27 -177.9(4) . .
C20 C19 C24 C23 -1.0(6) . .
P2 C19 C24 C23 -172.3(3) . .
C20 C19 C24 C27 177.2(4) . .
P2 C19 C24 C27 5.9(5) . .
C21 C20 C25 Si1 -74.4(4) . .
C19 C20 C25 Si1 106.6(4) . .
C21 C20 C25 Si2 67.8(4) . .
C19 C20 C25 Si2 -111.2(4) . .
C23 C22 C26 Si4 -74.2(4) . .
C21 C22 C26 Si4 106.7(4) . .
C23 C22 C26 Si3 165.1(3) . .
C21 C22 C26 Si3 -14.0(5) . .
C23 C22 C26 Si5 46.4(4) . .
C21 C22 C26 Si5 -132.7(3) . .
C23 C24 C27 Si7 72.4(4) . .
C19 C24 C27 Si7 -105.7(4) . .
C23 C24 C27 Si6 -69.0(5) . .
C19 C24 C27 Si6 112.8(4) . .
C20 C25 Si1 C30 62.1(4) . .
Si2 C25 Si1 C30 -75.9(3) . .
C20 C25 Si1 C29 -174.6(3) . .
Si2 C25 Si1 C29 47.4(3) . .
C20 C25 Si1 C28 -56.5(3) . .
Si2 C25 Si1 C28 165.5(3) . .
C20 C25 Si2 C33 28.3(3) . .
Si1 C25 Si2 C33 166.6(2) . .
C20 C25 Si2 C31 145.6(3) . .
Si1 C25 Si2 C31 -76.1(3) . .
C20 C25 Si2 C32 -94.1(3) . .
Si1 C25 Si2 C32 44.2(3) . .
C22 C26 Si3 C35 -66.5(3) . .
Si4 C26 Si3 C35 173.8(2) . .
Si5 C26 Si3 C35 52.4(3) . .
C22 C26 Si3 C36 172.1(3) . .
Si4 C26 Si3 C36 52.4(3) . .
Si5 C26 Si3 C36 -69.0(3) . .
C22 C26 Si3 C34 54.3(4) . .
Si4 C26 Si3 C34 -65.4(3) . .
Si5 C26 Si3 C34 173.2(2) . .
C22 C26 Si4 C38 -70.9(3) . .
Si3 C26 Si4 C38 53.7(3) . .
Si5 C26 Si4 C38 171.7(2) . .
C22 C26 Si4 C37 46.8(3) . .
Si3 C26 Si4 C37 171.4(2) . .
Si5 C26 Si4 C37 -70.6(3) . .
C22 C26 Si4 C39 167.7(3) . .
Si3 C26 Si4 C39 -67.8(3) . .
Si5 C26 Si4 C39 50.3(3) . .
C22 C26 Si5 C42 -86.7(3) . .
Si4 C26 Si5 C42 30.4(3) . .
Si3 C26 Si5 C42 149.5(2) . .
C22 C26 Si5 C40 36.6(3) . .
Si4 C26 Si5 C40 153.8(2) . .
Si3 C26 Si5 C40 -87.1(2) . .
C22 C26 Si5 C41 156.9(3) . .
Si4 C26 Si5 C41 -86.0(3) . .
Si3 C26 Si5 C41 33.1(3) . .
C24 C27 Si6 C43 -41.9(3) . .
Si7 C27 Si6 C43 -180.0(2) . .
C24 C27 Si6 C44 79.6(3) . .
Si7 C27 Si6 C44 -58.4(3) . .
C24 C27 Si6 C45 -160.6(3) . .
Si7 C27 Si6 C45 61.3(3) . .
C24 C27 Si7 C46 -89.3(3) . .
Si6 C27 Si7 C46 49.4(3) . .
C24 C27 Si7 C48 33.9(3) . .
Si6 C27 Si7 C48 172.5(2) . .
C24 C27 Si7 C47 150.2(3) . .
Si6 C27 Si7 C47 -71.1(3) . .
C54 C49 C50 C51 1.0(8) . .
C49 C50 C51 C52 0.5(9) . .
C50 C51 C52 C53 -1.7(8) . .
C51 C52 C53 C54 1.3(8) . .
C50 C49 C54 C53 -1.4(8) . .
C52 C53 C54 C49 0.3(8) . .
C57 C55 C56 C57 -0.6(9) 2 .
C55 C56 C57 C55 0.6(9) . 2
